data_7221732
loop_
_publ_author_name
'Meshram, Harshadas Mitaram'
'L, Chandrasekhara Rao'
'N, satish kumar'
'Nanubolu, Jagadeesh Babu'

_publ_section_title
;
 Reinvestigation of the Reaction between 1, 3-Diketones and
 2-Hydroxyarylaldehydes: A Short, Atom-Economical Entry to
 Tetrahydroxanthenones
;
_journal_name_full 'RSC Adv.'
_journal_paper_doi 10.1039/C5RA10675C
_journal_year 2015
_chemical_formula_moiety 'C19 H18 O3'
_chemical_formula_sum 'C19 H18 O3'
_chemical_formula_weight 294.33
_chemical_name_systematic
; 
 4a-hydroxy 3,3-dimethy-l 2,3,4,4a-tetrhydro-1H-benzo[b]xanthen-1-one 
;
_space_group_IT_number 14
_symmetry_cell_setting monoclinic
_symmetry_space_group_name_Hall '-P 2ybc'
_symmetry_space_group_name_H-M 'P 1 21/c 1'
_atom_sites_solution_hydrogens geom
_atom_sites_solution_primary direct
_atom_sites_solution_secondary difmap
_audit_creation_method SHELXL-97
_audit_update_record
;
2014-11-05 deposited with the CCDC.
2015-08-05 downloaded from the CCDC.
;
_cell_angle_alpha 90.00
_cell_angle_beta 108.514(3)
_cell_angle_gamma 90.00
_cell_formula_units_Z 4
_cell_length_a 11.6133(8)
_cell_length_b 6.8128(5)
_cell_length_c 20.3843(13)
_cell_measurement_reflns_used 3771
_cell_measurement_temperature 293(2)
_cell_measurement_theta_max 27.75
_cell_measurement_theta_min 3.17
_cell_volume 1529.32(18)
_computing_cell_refinement 'Bruker SMART'
_computing_data_collection 'Bruker SMART'
_computing_data_reduction 'Bruker SAINT'
_computing_molecular_graphics 'Bruker SHELXTL'
_computing_publication_material 'Bruker SHELXTL'
_computing_structure_refinement 'SHELXL-97 (Sheldrick, 1997)'
_computing_structure_solution 'SHELXS-97 (Sheldrick, 1990)'
_diffrn_ambient_temperature 293(2)
_diffrn_measured_fraction_theta_full 0.999
_diffrn_measured_fraction_theta_max 0.999
_diffrn_measurement_device_type 'CCD area detector'
_diffrn_measurement_method 'phi and omega scans'
_diffrn_radiation_monochromator graphite
_diffrn_radiation_source 'fine-focus sealed tube'
_diffrn_radiation_type MoK\a
_diffrn_radiation_wavelength 0.71073
_diffrn_reflns_av_R_equivalents 0.0233
_diffrn_reflns_av_sigmaI/netI 0.0191
_diffrn_reflns_limit_h_max 13
_diffrn_reflns_limit_h_min -13
_diffrn_reflns_limit_k_max 8
_diffrn_reflns_limit_k_min -8
_diffrn_reflns_limit_l_max 24
_diffrn_reflns_limit_l_min -24
_diffrn_reflns_number 11536
_diffrn_reflns_theta_full 24.99
_diffrn_reflns_theta_max 24.99
_diffrn_reflns_theta_min 1.85
_exptl_absorpt_coefficient_mu 0.086
_exptl_absorpt_correction_T_max 0.9814
_exptl_absorpt_correction_T_min 0.9731
_exptl_absorpt_correction_type multi-scan
_exptl_absorpt_process_details 'Bruker AXS SADABS program'
_exptl_crystal_colour colourless
_exptl_crystal_density_diffrn 1.278
_exptl_crystal_density_method 'not measured'
_exptl_crystal_description block
_exptl_crystal_F_000 624
_exptl_crystal_size_max 0.32
_exptl_crystal_size_mid 0.28
_exptl_crystal_size_min 0.22
_refine_diff_density_max 0.185
_refine_diff_density_min -0.166
_refine_diff_density_rms 0.031
_refine_ls_extinction_method none
_refine_ls_goodness_of_fit_ref 1.056
_refine_ls_hydrogen_treatment mixed
_refine_ls_matrix_type full
_refine_ls_number_parameters 205
_refine_ls_number_reflns 2685
_refine_ls_number_restraints 0
_refine_ls_restrained_S_all 1.056
_refine_ls_R_factor_all 0.0605
_refine_ls_R_factor_gt 0.0535
_refine_ls_shift/su_max 0.000
_refine_ls_shift/su_mean 0.000
_refine_ls_structure_factor_coef Fsqd
_refine_ls_weighting_details 'calc w=1/[\s^2^(Fo^2^)+(0.0544P)^2^+0.6474P] where P=(Fo^2^+2Fc^2^)/3'
_refine_ls_weighting_scheme calc
_refine_ls_wR_factor_gt 0.1274
_refine_ls_wR_factor_ref 0.1323
_reflns_number_gt 2392
_reflns_number_total 2685
_reflns_threshold_expression >2sigma(I)
_cod_data_source_file c5ra10675c2.cif
_cod_data_source_block at63m
_cod_depositor_comments
;
The following automatic conversions were performed:

'_symmetry_cell_setting' value 'Monoclinic' changed to 'monoclinic'
according to
/usr/data/users/saulius/crontab/automatic-downloads/rss-feeds/RSC/lib/dictionaries/cif_core.dic
dictionary named 'cif_core.dic' version 2.4.2 from 2011-04-26.

Automatic conversion script
Id: cif_fix_values 3271 2015-04-21 07:52:19Z andrius 
;
_cod_original_sg_symbol_H-M 'P2(1)/c  '
_cod_database_code 7221732

loop_
_symmetry_equiv_pos_as_xyz
'x, y, z'
'-x, y+1/2, -z+1/2'
'-x, -y, -z'
'x, -y-1/2, z-1/2'

loop_
_atom_site_label
_atom_site_type_symbol
_atom_site_fract_x
_atom_site_fract_y
_atom_site_fract_z
_atom_site_U_iso_or_equiv
_atom_site_adp_type
_atom_site_occupancy
_atom_site_symmetry_multiplicity
_atom_site_calc_flag
_atom_site_refinement_flags
C1 C -0.0674(2) 0.6501(4) 0.78531(11) 0.0621(6) Uani 1 1 d .
H1 H -0.0142 0.7533 0.8031 0.075 Uiso 1 1 calc R
C2 C -0.1501(2) 0.6649(4) 0.72062(12) 0.0769(8) Uani 1 1 d .
H2 H -0.1534 0.7795 0.6953 0.092 Uiso 1 1 calc R
C3 C -0.2292(2) 0.5121(5) 0.69193(13) 0.0824(8) Uani 1 1 d .
H3 H -0.2838 0.5237 0.6475 0.099 Uiso 1 1 calc R
C4 C -0.2265(2) 0.3464(4) 0.72885(12) 0.0722(7) Uani 1 1 d .
H4 H -0.2797 0.2445 0.7094 0.087 Uiso 1 1 calc R
C5 C -0.14466(19) 0.3249(3) 0.79633(11) 0.0567(5) Uani 1 1 d .
C6 C -0.06231(18) 0.4789(3) 0.82541(10) 0.0495(5) Uani 1 1 d .
C7 C 0.02437(17) 0.4524(3) 0.89299(9) 0.0453(5) Uani 1 1 d .
C8 C 0.02185(18) 0.2790(3) 0.92760(10) 0.0483(5) Uani 1 1 d .
C9 C -0.0632(2) 0.1312(3) 0.90010(12) 0.0607(6) Uani 1 1 d .
H9 H -0.0648 0.0188 0.9257 0.073 Uiso 1 1 calc R
C10 C -0.1431(2) 0.1533(3) 0.83577(12) 0.0635(6) Uani 1 1 d .
H10 H -0.1984 0.0535 0.8170 0.076 Uiso 1 1 calc R
C11 C 0.11418(18) 0.5949(3) 0.92844(10) 0.0471(5) Uani 1 1 d .
H11 H 0.1078 0.7233 0.9122 0.056 Uiso 1 1 calc R
C12 C 0.20664(17) 0.5456(3) 0.98441(10) 0.0445(5) Uani 1 1 d .
C13 C 0.22047(18) 0.3328(3) 1.00582(10) 0.0440(5) Uani 1 1 d .
C14 C 0.28387(19) 0.3014(3) 1.08213(10) 0.0507(5) Uani 1 1 d .
H14A H 0.3020 0.1628 1.0901 0.061 Uiso 1 1 calc R
H14B H 0.2288 0.3376 1.1073 0.061 Uiso 1 1 calc R
C15 C 0.40164(19) 0.4179(3) 1.11140(10) 0.0528(5) Uani 1 1 d .
C16 C 0.4998(2) 0.3515(4) 1.08137(12) 0.0651(6) Uani 1 1 d .
H16A H 0.5144 0.2136 1.0896 0.098 Uiso 1 1 calc R
H16B H 0.5733 0.4229 1.1031 0.098 Uiso 1 1 calc R
H16C H 0.4735 0.3761 1.0325 0.098 Uiso 1 1 calc R
C17 C 0.4489(2) 0.3879(4) 1.19003(11) 0.0780(7) Uani 1 1 d .
H17A H 0.4694 0.2522 1.2001 0.117 Uiso 1 1 calc R
H17B H 0.3872 0.4252 1.2097 0.117 Uiso 1 1 calc R
H17C H 0.5198 0.4674 1.2096 0.117 Uiso 1 1 calc R
C18 C 0.3734(2) 0.6360(3) 1.09607(12) 0.0691(7) Uani 1 1 d .
H18A H 0.3330 0.6842 1.1279 0.083 Uiso 1 1 calc R
H18B H 0.4499 0.7058 1.1062 0.083 Uiso 1 1 calc R
C19 C 0.29647(19) 0.6892(3) 1.02388(11) 0.0540(5) Uani 1 1 d .
O1 O 0.10145(12) 0.24548(19) 0.99218(7) 0.0535(4) Uani 1 1 d .
O2 O 0.27808(13) 0.2413(2) 0.96343(7) 0.0501(4) Uani 1 1 d .
O3 O 0.30530(15) 0.8504(2) 1.00021(9) 0.0764(5) Uani 1 1 d .
H2O H 0.294(2) 0.117(4) 0.9783(12) 0.080(8) Uiso 1 1 d .

loop_
_atom_site_aniso_label
_atom_site_aniso_U_11
_atom_site_aniso_U_22
_atom_site_aniso_U_33
_atom_site_aniso_U_23
_atom_site_aniso_U_13
_atom_site_aniso_U_12
C1 0.0558(13) 0.0707(15) 0.0628(13) 0.0200(11) 0.0229(11) 0.0005(11)
C2 0.0636(15) 0.103(2) 0.0642(15) 0.0369(14) 0.0198(12) -0.0002(15)
C3 0.0582(14) 0.129(2) 0.0565(14) 0.0198(16) 0.0133(11) -0.0088(16)
C4 0.0551(14) 0.0976(19) 0.0611(14) 0.0049(13) 0.0146(11) -0.0117(13)
C5 0.0484(12) 0.0686(14) 0.0565(12) 0.0014(10) 0.0215(10) -0.0028(11)
C6 0.0481(11) 0.0543(12) 0.0517(11) 0.0073(9) 0.0237(9) 0.0059(9)
C7 0.0499(11) 0.0403(10) 0.0512(11) 0.0046(8) 0.0238(9) 0.0044(9)
C8 0.0527(12) 0.0458(11) 0.0487(11) 0.0070(9) 0.0194(9) 0.0009(9)
C9 0.0613(13) 0.0506(12) 0.0711(14) 0.0122(11) 0.0225(12) -0.0080(10)
C10 0.0556(13) 0.0622(14) 0.0716(15) 0.0010(11) 0.0185(11) -0.0131(11)
C11 0.0567(12) 0.0312(9) 0.0568(11) 0.0085(8) 0.0228(10) 0.0063(8)
C12 0.0541(11) 0.0321(9) 0.0518(11) 0.0022(8) 0.0233(9) 0.0067(8)
C13 0.0538(11) 0.0337(9) 0.0479(10) 0.0044(8) 0.0207(9) 0.0025(8)
C14 0.0612(13) 0.0467(11) 0.0492(11) 0.0062(9) 0.0245(10) 0.0086(9)
C15 0.0602(13) 0.0484(11) 0.0485(11) 0.0022(9) 0.0154(9) 0.0089(10)
C16 0.0566(13) 0.0733(15) 0.0642(13) 0.0123(12) 0.0175(11) 0.0086(12)
C17 0.0846(18) 0.0897(19) 0.0542(13) -0.0011(13) 0.0143(12) 0.0114(15)
C18 0.0710(15) 0.0505(13) 0.0742(15) -0.0110(11) 0.0067(12) 0.0035(11)
C19 0.0591(13) 0.0293(10) 0.0730(14) -0.0017(9) 0.0200(11) 0.0094(9)
O1 0.0583(9) 0.0476(8) 0.0553(8) 0.0143(6) 0.0190(7) -0.0045(6)
O2 0.0702(9) 0.0342(7) 0.0501(8) 0.0039(6) 0.0249(7) 0.0102(6)
O3 0.0807(12) 0.0312(8) 0.1067(13) 0.0070(8) 0.0147(10) -0.0010(7)

loop_
_atom_type_symbol
_atom_type_description
_atom_type_scat_dispersion_real
_atom_type_scat_dispersion_imag
_atom_type_scat_source
C C 0.0033 0.0016 'International Tables Vol C Tables 4.2.6.8 and 6.1.1.4'
H H 0.0000 0.0000 'International Tables Vol C Tables 4.2.6.8 and 6.1.1.4'
O O 0.0106 0.0060 'International Tables Vol C Tables 4.2.6.8 and 6.1.1.4'

loop_
_geom_angle_atom_site_label_1
_geom_angle_atom_site_label_2
_geom_angle_atom_site_label_3
_geom_angle
C2 C1 C6 120.4(2)
C2 C1 H1 119.8
C6 C1 H1 119.8
C1 C2 C3 121.3(2)
C1 C2 H2 119.4
C3 C2 H2 119.4
C4 C3 C2 119.8(2)
C4 C3 H3 120.1
C2 C3 H3 120.1
C3 C4 C5 121.3(2)
C3 C4 H4 119.4
C5 C4 H4 119.4
C4 C5 C6 119.2(2)
C4 C5 C10 121.5(2)
C6 C5 C10 119.27(19)
C5 C6 C1 118.04(19)
C5 C6 C7 118.88(18)
C1 C6 C7 123.1(2)
C8 C7 C6 118.37(18)
C8 C7 C11 116.74(17)
C6 C7 C11 124.89(17)
O1 C8 C7 121.16(18)
O1 C8 C9 116.22(17)
C7 C8 C9 122.59(19)
C10 C9 C8 119.2(2)
C10 C9 H9 120.4
C8 C9 H9 120.4
C9 C10 C5 121.6(2)
C9 C10 H10 119.2
C5 C10 H10 119.2
C12 C11 C7 121.06(17)
C12 C11 H11 119.5
C7 C11 H11 119.5
C11 C12 C19 122.52(17)
C11 C12 C13 118.12(17)
C19 C12 C13 119.32(17)
O2 C13 O1 108.25(15)
O2 C13 C12 106.15(15)
O1 C13 C12 109.39(15)
O2 C13 C14 113.67(16)
O1 C13 C14 105.25(14)
C12 C13 C14 114.00(16)
C13 C14 C15 114.31(16)
C13 C14 H14A 108.7
C15 C14 H14A 108.7
C13 C14 H14B 108.7
C15 C14 H14B 108.7
H14A C14 H14B 107.6
C16 C15 C18 110.19(19)
C16 C15 C14 112.31(18)
C18 C15 C14 108.45(17)
C16 C15 C17 108.34(18)
C18 C15 C17 108.97(19)
C14 C15 C17 108.52(18)
C15 C16 H16A 109.5
C15 C16 H16B 109.5
H16A C16 H16B 109.5
C15 C16 H16C 109.5
H16A C16 H16C 109.5
H16B C16 H16C 109.5
C15 C17 H17A 109.5
C15 C17 H17B 109.5
H17A C17 H17B 109.5
C15 C17 H17C 109.5
H17A C17 H17C 109.5
H17B C17 H17C 109.5
C19 C18 C15 117.10(18)
C19 C18 H18A 108.0
C15 C18 H18A 108.0
C19 C18 H18B 108.0
C15 C18 H18B 108.0
H18A C18 H18B 107.3
O3 C19 C12 121.2(2)
O3 C19 C18 120.5(2)
C12 C19 C18 118.25(18)
C8 O1 C13 115.39(14)
C13 O2 H2O 107.4(15)

loop_
_geom_bond_atom_site_label_1
_geom_bond_atom_site_label_2
_geom_bond_distance
C1 C2 1.366(3)
C1 C6 1.415(3)
C1 H1 0.9300
C2 C3 1.389(4)
C2 H2 0.9300
C3 C4 1.352(4)
C3 H3 0.9300
C4 C5 1.409(3)
C4 H4 0.9300
C5 C6 1.416(3)
C5 C10 1.416(3)
C6 C7 1.436(3)
C7 C8 1.381(3)
C7 C11 1.440(3)
C8 O1 1.366(2)
C8 C9 1.397(3)
C9 C10 1.353(3)
C9 H9 0.9300
C10 H10 0.9300
C11 C12 1.338(3)
C11 H11 0.9300
C12 C19 1.469(3)
C12 C13 1.508(2)
C13 O2 1.397(2)
C13 O1 1.449(2)
C13 C14 1.510(3)
C14 C15 1.529(3)
C14 H14A 0.9700
C14 H14B 0.9700
C15 C16 1.524(3)
C15 C18 1.532(3)
C15 C17 1.534(3)
C16 H16A 0.9600
C16 H16B 0.9600
C16 H16C 0.9600
C17 H17A 0.9600
C17 H17B 0.9600
C17 H17C 0.9600
C18 C19 1.503(3)
C18 H18A 0.9700
C18 H18B 0.9700
C19 O3 1.217(2)
O2 H2O 0.90(3)

loop_
_geom_torsion_atom_site_label_1
_geom_torsion_atom_site_label_2
_geom_torsion_atom_site_label_3
_geom_torsion_atom_site_label_4
_geom_torsion
C6 C1 C2 C3 -1.3(4)
C1 C2 C3 C4 1.2(4)
C2 C3 C4 C5 0.0(4)
C3 C4 C5 C6 -1.1(4)
C3 C4 C5 C10 178.7(2)
C4 C5 C6 C1 1.0(3)
C10 C5 C6 C1 -178.84(19)
C4 C5 C6 C7 -177.30(19)
C10 C5 C6 C7 2.9(3)
C2 C1 C6 C5 0.2(3)
C2 C1 C6 C7 178.4(2)
C5 C6 C7 C8 -1.5(3)
C1 C6 C7 C8 -179.68(18)
C5 C6 C7 C11 179.19(18)
C1 C6 C7 C11 1.0(3)
C6 C7 C8 O1 -179.62(16)
C11 C7 C8 O1 -0.3(3)
C6 C7 C8 C9 -1.5(3)
C11 C7 C8 C9 177.86(19)
O1 C8 C9 C10 -178.70(19)
C7 C8 C9 C10 3.1(3)
C8 C9 C10 C5 -1.6(4)
C4 C5 C10 C9 178.8(2)
C6 C5 C10 C9 -1.4(3)
C8 C7 C11 C12 14.4(3)
C6 C7 C11 C12 -166.31(18)
C7 C11 C12 C19 -176.89(17)
C7 C11 C12 C13 5.2(3)
C11 C12 C13 O2 80.9(2)
C19 C12 C13 O2 -97.10(19)
C11 C12 C13 O1 -35.7(2)
C19 C12 C13 O1 146.31(17)
C11 C12 C13 C14 -153.21(17)
C19 C12 C13 C14 28.8(2)
O2 C13 C14 C15 73.5(2)
O1 C13 C14 C15 -168.20(15)
C12 C13 C14 C15 -48.3(2)
C13 C14 C15 C16 -65.8(2)
C13 C14 C15 C18 56.2(2)
C13 C14 C15 C17 174.46(17)
C16 C15 C18 C19 76.8(3)
C14 C15 C18 C19 -46.5(3)
C17 C15 C18 C19 -164.5(2)
C11 C12 C19 O3 -14.6(3)
C13 C12 C19 O3 163.26(19)
C11 C12 C19 C18 162.26(19)
C13 C12 C19 C18 -19.8(3)
C15 C18 C19 O3 -153.3(2)
C15 C18 C19 C12 29.8(3)
C7 C8 O1 C13 -32.9(2)
C9 C8 O1 C13 148.85(18)
O2 C13 O1 C8 -66.26(19)
C12 C13 O1 C8 49.0(2)
C14 C13 O1 C8 171.86(15)
